data_7216057
loop_
_publ_author_name
'Dorn, Thomas'
'Janiak, Christoph'
'Abu-Shandi, Khalid'

_publ_section_title
;
 Hydrogen-bonding, \p-stacking and Cl---anion--\p interactions of linear
 bipyridinium cations with phosphate, chloride and [CoCl4]2-- anions
;
_journal_issue 106
_journal_name_full CrystEngComm
_journal_page_first 633
_journal_paper_doi 10.1039/b508944a
_journal_volume 7
_journal_year 2005
_chemical_formula_sum 'C50 H39 N2 O10.5 P2'
_chemical_formula_weight 897.77
_chemical_name_systematic
;
4,4'-bipyridin-1,1'-ium bis(1,1'-binaphthalene-2,2'-diyl
phosphate).2.5H2O
;
_space_group_IT_number 14
_symmetry_cell_setting monoclinic
_symmetry_space_group_name_Hall '-P 2yn'
_symmetry_space_group_name_H-M 'P 1 21/n 1'
_atom_sites_solution_hydrogens geom
_atom_sites_solution_primary direct
_atom_sites_solution_secondary difmap
_audit_creation_method SHELXL-97
_cell_angle_alpha 90.00
_cell_angle_beta 110.093(17)
_cell_angle_gamma 90.00
_cell_formula_units_Z 4
_cell_length_a 19.004(16)
_cell_length_b 12.519(11)
_cell_length_c 19.141(18)
_cell_measurement_temperature 203(2)
_cell_volume 4277(7)
_computing_cell_refinement SMART
_computing_data_collection 'SMART (Bruker 1997a)'
_computing_data_reduction 'SAINT (Bruker 1997b)'
_computing_structure_refinement 'SHELXL-97 (Sheldrick, 1997)'
_computing_structure_solution 'SHELXS-97 (Sheldrick, 1990)'
_diffrn_ambient_temperature 203(2)
_diffrn_measured_fraction_theta_full 0.983
_diffrn_measured_fraction_theta_max 0.983
_diffrn_measurement_device_type 'Bruker AXS CCD area detector'
_diffrn_measurement_method \w-scan
_diffrn_radiation_monochromator graphite
_diffrn_radiation_source 'fine-focus sealed tube'
_diffrn_radiation_type MoK\a
_diffrn_radiation_wavelength 0.71073
_diffrn_reflns_av_R_equivalents 0.0286
_diffrn_reflns_av_sigmaI/netI 0.0430
_diffrn_reflns_limit_h_max 23
_diffrn_reflns_limit_h_min -23
_diffrn_reflns_limit_k_max 15
_diffrn_reflns_limit_k_min -14
_diffrn_reflns_limit_l_max 24
_diffrn_reflns_limit_l_min -24
_diffrn_reflns_number 23012
_diffrn_reflns_theta_full 26.60
_diffrn_reflns_theta_max 26.60
_diffrn_reflns_theta_min 1.86
_exptl_absorpt_coefficient_mu 0.168
_exptl_absorpt_correction_T_max 0.9834
_exptl_absorpt_correction_T_min 0.9671
_exptl_absorpt_correction_type multi-scan
_exptl_absorpt_process_details SADABS
_exptl_crystal_colour bright-yellow
_exptl_crystal_density_diffrn 1.394
_exptl_crystal_density_method 'not measured'
_exptl_crystal_description isometric
_exptl_crystal_F_000 1868
_exptl_crystal_size_max 0.20
_exptl_crystal_size_mid 0.10
_exptl_crystal_size_min 0.10
_refine_diff_density_max 0.232
_refine_diff_density_min -0.395
_refine_diff_density_rms 0.043
_refine_ls_extinction_method none
_refine_ls_goodness_of_fit_ref 0.933
_refine_ls_hydrogen_treatment mixed
_refine_ls_matrix_type full
_refine_ls_number_parameters 604
_refine_ls_number_reflns 8810
_refine_ls_number_restraints 0
_refine_ls_restrained_S_all 0.933
_refine_ls_R_factor_all 0.0609
_refine_ls_R_factor_gt 0.0374
_refine_ls_shift/su_max 0.000
_refine_ls_shift/su_mean 0.000
_refine_ls_structure_factor_coef Fsqd
_refine_ls_weighting_details 'calc w=1/[\s^2^(Fo^2^)+(0.0558P)^2^+0.0000P] where P=(Fo^2^+2Fc^2^)/3'
_refine_ls_weighting_scheme calc
_refine_ls_wR_factor_gt 0.0898
_refine_ls_wR_factor_ref 0.0981
_reflns_number_gt 6038
_reflns_number_total 8810
_reflns_threshold_expression >2sigma(I)
_cod_data_source_file b508944a.txt
_cod_data_source_block 2zm_1_3
_cod_depositor_comments
;
The following automatic conversions were performed:

'_symmetry_cell_setting' value 'Monoclinic' changed to 'monoclinic'
according to
/usr/data/users/saulius/automatic-downloads/retrospective/RSC/lib/dictionaries/cif_core.dic
dictionary named 'cif_core.dic' version 2.4.2 from
2011-04-26.

'_exptl_absorpt_correction_type' value 'Multi-scan'
changed to 'multi-scan' according to
/usr/data/users/saulius/automatic-downloads/retrospective/RSC/lib/dictionaries/cif_core.dic
dictionary named 'cif_core.dic' version 2.4.2 from 2011-04-26.

Automatic conversion script
Id: cif_fix_values 2281 2013-09-26 08:29:07Z andrius 
;
_cod_original_sg_symbol_H-M P21/n
_cod_original_formula_sum 'C50 H39 N2 O10.50 P2'
_cod_database_code 7216057

loop_
_symmetry_equiv_pos_as_xyz
'x, y, z'
'-x+1/2, y+1/2, -z+1/2'
'-x, -y, -z'
'x-1/2, -y-1/2, z-1/2'

loop_
_atom_site_label
_atom_site_type_symbol
_atom_site_fract_x
_atom_site_fract_y
_atom_site_fract_z
_atom_site_U_iso_or_equiv
_atom_site_adp_type
_atom_site_occupancy
_atom_site_symmetry_multiplicity
_atom_site_calc_flag
_atom_site_refinement_flags
N1 N 0.20657(9) 0.35541(14) 0.36706(10) 0.0491(5) Uani 1 1 d .
H1A H 0.2546(13) 0.3872(19) 0.3809(12) 0.074 Uiso 1 1 d .
C1 C 0.18484(10) 0.30338(17) 0.30242(12) 0.0469(5) Uani 1 1 d .
H1 H 0.2184 0.2947 0.2765 0.056 Uiso 1 1 calc R
C2 C 0.11382(9) 0.26253(15) 0.27355(11) 0.0395(4) Uani 1 1 d .
H2 H 0.0985 0.2257 0.2280 0.047 Uiso 1 1 calc R
C3 C 0.06438(9) 0.27626(15) 0.31256(10) 0.0357(4) Uani 1 1 d .
C4 C 0.08910(11) 0.33020(17) 0.38023(11) 0.0487(5) Uani 1 1 d .
H4 H 0.0570 0.3400 0.4077 0.058 Uiso 1 1 calc R
C5 C 0.16184(12) 0.36919(18) 0.40648(12) 0.0554(6) Uani 1 1 d .
H5 H 0.1795 0.4054 0.4522 0.066 Uiso 1 1 calc R
N2 N -0.15754(8) 0.16420(13) 0.21533(8) 0.0367(4) Uani 1 1 d .
H2A H -0.2087(12) 0.1376(16) 0.1876(11) 0.055 Uiso 1 1 d .
C6 C -0.14495(10) 0.25453(16) 0.25544(10) 0.0383(4) Uani 1 1 d .
H6 H -0.1857 0.2923 0.2605 0.046 Uiso 1 1 calc R
C7 C -0.07341(10) 0.29280(15) 0.28936(10) 0.0373(4) Uani 1 1 d .
H7 H -0.0648 0.3559 0.3177 0.045 Uiso 1 1 calc R
C8 C -0.01355(9) 0.23547(15) 0.28062(9) 0.0327(4) Uani 1 1 d .
C9 C -0.02841(9) 0.14098(16) 0.23944(10) 0.0385(4) Uani 1 1 d .
H9 H 0.0111 0.1011 0.2336 0.046 Uiso 1 1 calc R
C10 C -0.10113(10) 0.10651(17) 0.20744(10) 0.0397(5) Uani 1 1 d .
H10 H -0.1114 0.0426 0.1800 0.048 Uiso 1 1 calc R
P1 P -0.34781(2) 0.08427(4) 0.17853(2) 0.03632(13) Uani 1 1 d .
O1 O -0.33999(6) 0.20578(10) 0.21179(6) 0.0360(3) Uani 1 1 d .
O2 O -0.32298(6) 0.01320(10) 0.25438(6) 0.0356(3) Uani 1 1 d .
O3 O -0.28794(7) 0.07985(11) 0.14432(7) 0.0452(3) Uani 1 1 d .
O4 O -0.42546(7) 0.05382(12) 0.13615(7) 0.0498(4) Uani 1 1 d .
C11 C -0.36551(9) 0.22802(14) 0.27102(9) 0.0313(4) Uani 1 1 d .
C12 C -0.43258(10) 0.28678(15) 0.25512(10) 0.0370(4) Uani 1 1 d .
H12 H -0.4590 0.3094 0.2063 0.044 Uiso 1 1 calc R
C13 C -0.45864(10) 0.31036(15) 0.31148(10) 0.0390(4) Uani 1 1 d .
H13 H -0.5027 0.3508 0.3014 0.047 Uiso 1 1 calc R
C14 C -0.42013(9) 0.27457(14) 0.38499(9) 0.0324(4) Uani 1 1 d .
C15 C -0.44853(10) 0.29571(15) 0.44324(10) 0.0404(5) Uani 1 1 d .
H15 H -0.4935 0.3339 0.4330 0.049 Uiso 1 1 calc R
C16 C -0.41107(11) 0.26105(16) 0.51429(11) 0.0430(5) Uani 1 1 d .
H16 H -0.4302 0.2760 0.5525 0.052 Uiso 1 1 calc R
C17 C -0.34379(10) 0.20285(15) 0.52996(10) 0.0399(4) Uani 1 1 d .
H17 H -0.3181 0.1798 0.5789 0.048 Uiso 1 1 calc R
C18 C -0.31550(10) 0.17949(15) 0.47507(9) 0.0348(4) Uani 1 1 d .
H18 H -0.2715 0.1385 0.4865 0.042 Uiso 1 1 calc R
C19 C -0.35149(9) 0.21608(13) 0.40081(9) 0.0295(4) Uani 1 1 d .
C20 C -0.32317(9) 0.19394(14) 0.34182(9) 0.0287(4) Uani 1 1 d .
C21 C -0.25497(9) 0.04170(14) 0.31005(9) 0.0312(4) Uani 1 1 d .
C22 C -0.19226(10) -0.02352(15) 0.31833(10) 0.0363(4) Uani 1 1 d .
H22 H -0.1970 -0.0852 0.2890 0.044 Uiso 1 1 calc R
C23 C -0.12444(10) 0.00364(15) 0.36931(10) 0.0386(4) Uani 1 1 d .
H23 H -0.0827 -0.0407 0.3759 0.046 Uiso 1 1 calc R
C24 C -0.11625(9) 0.09841(15) 0.41252(9) 0.0353(4) Uani 1 1 d .
C25 C -0.04511(10) 0.13314(18) 0.46201(10) 0.0451(5) Uani 1 1 d .
H25 H -0.0026 0.0908 0.4680 0.054 Uiso 1 1 calc R
C26 C -0.03730(11) 0.22651(19) 0.50089(11) 0.0518(6) Uani 1 1 d .
H26 H 0.0101 0.2475 0.5336 0.062 Uiso 1 1 calc R
C27 C -0.10051(11) 0.29142(18) 0.49189(11) 0.0496(5) Uani 1 1 d .
H27 H -0.0949 0.3560 0.5183 0.059 Uiso 1 1 calc R
C28 C -0.17006(10) 0.26136(16) 0.44504(10) 0.0390(4) Uani 1 1 d .
H28 H -0.2114 0.3060 0.4395 0.047 Uiso 1 1 calc R
C29 C -0.18075(9) 0.16371(14) 0.40463(9) 0.0309(4) Uani 1 1 d .
C30 C -0.25283(9) 0.13127(14) 0.35291(9) 0.0291(4) Uani 1 1 d .
P2 P 0.35887(2) 0.50364(4) 0.34347(2) 0.03151(12) Uani 1 1 d .
O5 O 0.32248(6) 0.42578(9) 0.27145(6) 0.0311(3) Uani 1 1 d .
O6 O 0.30786(6) 0.61105(10) 0.31794(6) 0.0323(3) Uani 1 1 d .
O7 O 0.43609(6) 0.53580(11) 0.35187(6) 0.0410(3) Uani 1 1 d .
O8 O 0.34243(6) 0.44666(11) 0.40440(6) 0.0393(3) Uani 1 1 d .
C31 C 0.30727(9) 0.47120(14) 0.20097(8) 0.0284(4) Uani 1 1 d .
C32 C 0.35557(9) 0.44447(16) 0.16217(9) 0.0379(4) Uani 1 1 d .
H32 H 0.3955 0.3968 0.1829 0.045 Uiso 1 1 calc R
C33 C 0.34367(10) 0.48874(16) 0.09395(10) 0.0420(5) Uani 1 1 d .
H33 H 0.3758 0.4714 0.0677 0.050 Uiso 1 1 calc R
C34 C 0.28352(10) 0.56058(15) 0.06214(9) 0.0369(4) Uani 1 1 d .
C35 C 0.27219(13) 0.60997(18) -0.00785(10) 0.0527(6) Uani 1 1 d .
H35 H 0.3051 0.5944 -0.0336 0.063 Uiso 1 1 calc R
C36 C 0.21493(14) 0.6790(2) -0.03796(11) 0.0610(7) Uani 1 1 d .
H36 H 0.2084 0.7101 -0.0845 0.073 Uiso 1 1 calc R
C37 C 0.16511(12) 0.70481(16) -0.00060(11) 0.0521(6) Uani 1 1 d .
H37 H 0.1258 0.7533 -0.0220 0.063 Uiso 1 1 calc R
C38 C 0.17394(10) 0.65906(15) 0.06736(9) 0.0394(4) Uani 1 1 d .
H38 H 0.1406 0.6769 0.0922 0.047 Uiso 1 1 calc R
C39 C 0.23302(9) 0.58496(14) 0.10056(8) 0.0302(4) Uani 1 1 d .
C40 C 0.24524(8) 0.53666(13) 0.17211(8) 0.0262(4) Uani 1 1 d .
C41 C 0.22969(9) 0.59667(14) 0.28969(8) 0.0291(4) Uani 1 1 d .
C42 C 0.18899(10) 0.62178(15) 0.33648(9) 0.0374(4) Uani 1 1 d .
H42 H 0.2133 0.6510 0.3839 0.045 Uiso 1 1 calc R
C43 C 0.11389(10) 0.60321(15) 0.31201(10) 0.0393(4) Uani 1 1 d .
H43 H 0.0861 0.6211 0.3426 0.047 Uiso 1 1 calc R
C44 C 0.07667(9) 0.55721(14) 0.24105(9) 0.0329(4) Uani 1 1 d .
C45 C -0.00059(10) 0.52867(15) 0.21784(11) 0.0398(5) Uani 1 1 d .
H45 H -0.0279 0.5426 0.2495 0.048 Uiso 1 1 calc R
C46 C -0.03554(10) 0.48154(16) 0.15051(11) 0.0441(5) Uani 1 1 d .
H46 H -0.0865 0.4633 0.1361 0.053 Uiso 1 1 calc R
C47 C 0.00468(10) 0.46026(16) 0.10273(10) 0.0418(5) Uani 1 1 d .
H47 H -0.0197 0.4279 0.0564 0.050 Uiso 1 1 calc R
C48 C 0.07915(9) 0.48630(15) 0.12301(9) 0.0347(4) Uani 1 1 d .
H48 H 0.1051 0.4712 0.0903 0.042 Uiso 1 1 calc R
C49 C 0.11780(9) 0.53573(14) 0.19265(9) 0.0290(4) Uani 1 1 d .
C50 C 0.19680(9) 0.55901(13) 0.21787(8) 0.0264(4) Uani 1 1 d .
O9 O 0.58653(8) 0.55976(13) 0.44180(7) 0.0509(4) Uani 1 1 d .
H9A H 0.5352(14) 0.5514(19) 0.4230(13) 0.076 Uiso 1 1 d .
H9B H 0.5942(13) 0.5550(19) 0.4897(14) 0.076 Uiso 1 1 d .
O10 O -0.23803(9) -0.02149(13) 0.03553(9) 0.0595(4) Uani 1 1 d .
H10A H -0.1845(16) -0.004(2) 0.0493(15) 0.089 Uiso 1 1 d .
H10B H -0.2538(14) 0.013(2) 0.0766(15) 0.089 Uiso 1 1 d .
O11 O -0.53837(17) -0.0416(3) 0.01772(15) 0.0604(8) Uani 0.50 1 d P
H11A H -0.5062 -0.0052 0.0454 0.091 Uiso 0.50 1 d P
H11B H -0.5495 -0.0456 -0.0293 0.091 Uiso 0.50 1 d P

loop_
_atom_site_aniso_label
_atom_site_aniso_U_11
_atom_site_aniso_U_22
_atom_site_aniso_U_33
_atom_site_aniso_U_23
_atom_site_aniso_U_13
_atom_site_aniso_U_12
N1 0.0268(8) 0.0452(11) 0.0671(12) 0.0146(9) 0.0057(8) -0.0033(8)
C1 0.0308(10) 0.0443(13) 0.0634(13) 0.0109(11) 0.0134(9) 0.0022(9)
C2 0.0264(9) 0.0414(12) 0.0501(11) 0.0061(9) 0.0125(8) 0.0003(8)
C3 0.0280(9) 0.0332(11) 0.0436(10) 0.0064(8) 0.0097(8) 0.0000(8)
C4 0.0402(11) 0.0535(14) 0.0501(11) -0.0022(10) 0.0127(9) -0.0072(10)
C5 0.0502(13) 0.0516(15) 0.0522(12) -0.0005(11) 0.0019(10) -0.0078(11)
N2 0.0249(8) 0.0483(11) 0.0373(8) 0.0074(8) 0.0113(6) -0.0023(7)
C6 0.0287(9) 0.0385(12) 0.0529(11) 0.0103(10) 0.0206(9) 0.0053(8)
C7 0.0349(10) 0.0365(12) 0.0459(10) 0.0028(9) 0.0208(8) 0.0015(8)
C8 0.0251(9) 0.0375(11) 0.0366(9) 0.0069(8) 0.0120(7) 0.0010(8)
C9 0.0280(9) 0.0473(13) 0.0441(10) -0.0038(9) 0.0173(8) 0.0016(9)
C10 0.0347(10) 0.0487(13) 0.0395(10) -0.0042(9) 0.0177(8) -0.0036(9)
P1 0.0255(2) 0.0499(3) 0.0339(2) -0.0080(2) 0.01074(19) -0.0084(2)
O1 0.0351(7) 0.0428(8) 0.0322(6) 0.0022(6) 0.0144(5) -0.0028(6)
O2 0.0300(6) 0.0356(8) 0.0410(6) -0.0067(6) 0.0121(5) -0.0083(5)
O3 0.0324(7) 0.0654(10) 0.0416(7) -0.0123(7) 0.0176(6) -0.0092(7)
O4 0.0287(7) 0.0758(11) 0.0427(7) -0.0129(7) 0.0096(6) -0.0140(7)
C11 0.0295(9) 0.0322(11) 0.0337(9) 0.0020(8) 0.0128(7) -0.0030(8)
C12 0.0321(9) 0.0402(12) 0.0354(9) 0.0089(8) 0.0072(8) 0.0037(8)
C13 0.0301(9) 0.0385(12) 0.0470(10) 0.0041(9) 0.0112(8) 0.0087(8)
C14 0.0308(9) 0.0272(10) 0.0398(9) 0.0001(8) 0.0128(8) 0.0005(7)
C15 0.0378(10) 0.0364(12) 0.0517(11) -0.0045(9) 0.0212(9) 0.0033(9)
C16 0.0491(12) 0.0436(13) 0.0438(10) -0.0047(9) 0.0257(9) -0.0030(10)
C17 0.0438(11) 0.0402(12) 0.0360(9) 0.0017(8) 0.0140(8) -0.0046(9)
C18 0.0328(9) 0.0334(11) 0.0375(9) 0.0039(8) 0.0111(8) 0.0005(8)
C19 0.0277(9) 0.0261(10) 0.0343(9) -0.0006(7) 0.0100(7) -0.0030(7)
C20 0.0249(8) 0.0264(10) 0.0346(8) 0.0006(7) 0.0100(7) -0.0030(7)
C21 0.0270(9) 0.0333(11) 0.0344(9) 0.0002(8) 0.0117(7) -0.0045(8)
C22 0.0388(10) 0.0321(11) 0.0423(10) 0.0010(8) 0.0197(8) 0.0031(8)
C23 0.0339(10) 0.0413(12) 0.0440(10) 0.0095(9) 0.0175(8) 0.0086(9)
C24 0.0282(9) 0.0425(12) 0.0352(9) 0.0107(8) 0.0109(7) 0.0024(8)
C25 0.0259(9) 0.0595(15) 0.0455(10) 0.0134(10) 0.0069(8) 0.0017(9)
C26 0.0323(11) 0.0675(16) 0.0473(11) 0.0022(11) 0.0027(9) -0.0111(10)
C27 0.0468(12) 0.0532(14) 0.0454(11) -0.0104(10) 0.0115(9) -0.0158(10)
C28 0.0336(10) 0.0433(12) 0.0400(10) -0.0030(9) 0.0126(8) -0.0047(9)
C29 0.0281(9) 0.0346(11) 0.0307(8) 0.0044(8) 0.0109(7) -0.0021(8)
C30 0.0280(9) 0.0297(10) 0.0310(8) 0.0029(7) 0.0122(7) -0.0019(7)
P2 0.0217(2) 0.0454(3) 0.0242(2) 0.0028(2) 0.00367(16) -0.0028(2)
O5 0.0268(6) 0.0368(7) 0.0262(5) 0.0033(5) 0.0046(5) 0.0024(5)
O6 0.0264(6) 0.0405(8) 0.0266(6) -0.0043(5) 0.0047(5) -0.0042(5)
O7 0.0244(6) 0.0604(9) 0.0351(6) 0.0046(6) 0.0063(5) -0.0059(6)
O8 0.0277(6) 0.0597(9) 0.0258(6) 0.0077(6) 0.0035(5) -0.0071(6)
C31 0.0240(8) 0.0358(11) 0.0236(7) -0.0023(7) 0.0057(6) -0.0028(7)
C32 0.0253(9) 0.0505(13) 0.0366(9) -0.0065(9) 0.0089(7) 0.0024(8)
C33 0.0353(10) 0.0609(14) 0.0345(9) -0.0111(9) 0.0182(8) -0.0049(10)
C34 0.0430(11) 0.0421(12) 0.0249(8) -0.0065(8) 0.0109(8) -0.0146(9)
C35 0.0687(14) 0.0613(15) 0.0304(9) -0.0028(10) 0.0202(10) -0.0177(12)
C36 0.0879(18) 0.0597(16) 0.0269(9) 0.0083(10) 0.0087(11) -0.0181(14)
C37 0.0627(14) 0.0374(13) 0.0381(10) 0.0059(9) -0.0058(10) -0.0037(10)
C38 0.0415(10) 0.0351(12) 0.0320(9) 0.0002(8) 0.0003(8) -0.0045(9)
C39 0.0317(9) 0.0303(10) 0.0239(8) -0.0030(7) 0.0036(7) -0.0074(8)
C40 0.0231(8) 0.0300(10) 0.0232(7) -0.0036(7) 0.0049(6) -0.0035(7)
C41 0.0243(8) 0.0324(10) 0.0289(8) -0.0012(7) 0.0071(7) 0.0006(7)
C42 0.0404(10) 0.0424(12) 0.0300(8) -0.0079(8) 0.0126(8) 0.0016(9)
C43 0.0390(10) 0.0440(12) 0.0412(10) -0.0046(9) 0.0222(8) 0.0062(9)
C44 0.0282(9) 0.0321(11) 0.0392(9) 0.0016(8) 0.0127(8) 0.0066(8)
C45 0.0275(9) 0.0417(12) 0.0544(11) 0.0035(9) 0.0195(9) 0.0071(8)
C46 0.0222(9) 0.0461(13) 0.0607(12) 0.0010(10) 0.0100(9) 0.0001(8)
C47 0.0287(9) 0.0460(13) 0.0430(10) -0.0048(9) 0.0024(8) -0.0009(9)
C48 0.0273(9) 0.0401(12) 0.0337(9) -0.0032(8) 0.0067(7) 0.0025(8)
C49 0.0243(8) 0.0291(10) 0.0319(8) 0.0003(7) 0.0074(7) 0.0042(7)
C50 0.0246(8) 0.0271(10) 0.0263(8) -0.0001(7) 0.0071(6) 0.0026(7)
O9 0.0392(8) 0.0755(11) 0.0319(7) 0.0041(7) 0.0043(6) -0.0174(8)
O10 0.0553(10) 0.0677(11) 0.0570(9) -0.0075(8) 0.0212(8) -0.0020(8)
O11 0.072(2) 0.063(2) 0.0386(15) -0.0040(14) 0.0087(14) -0.0170(16)

loop_
_atom_type_symbol
_atom_type_description
_atom_type_scat_dispersion_real
_atom_type_scat_dispersion_imag
_atom_type_scat_source
C C 0.0033 0.0016 'International Tables Vol C Tables 4.2.6.8 and 6.1.1.4'
H H 0.0000 0.0000 'International Tables Vol C Tables 4.2.6.8 and 6.1.1.4'
N N 0.0061 0.0033 'International Tables Vol C Tables 4.2.6.8 and 6.1.1.4'
O O 0.0106 0.0060 'International Tables Vol C Tables 4.2.6.8 and 6.1.1.4'
P P 0.1023 0.0942 'International Tables Vol C Tables 4.2.6.8 and 6.1.1.4'

loop_
_geom_angle_atom_site_label_1
_geom_angle_atom_site_label_2
_geom_angle_atom_site_label_3
_geom_angle
C5 N1 C1 122.47(18)
C5 N1 H1A 122.0(14)
C1 N1 H1A 115.3(14)
N1 C1 C2 120.35(19)
N1 C1 H1 119.8
C2 C1 H1 119.8
C1 C2 C3 119.3(2)
C1 C2 H2 120.4
C3 C2 H2 120.4
C4 C3 C2 118.90(18)
C4 C3 C8 121.33(16)
C2 C3 C8 119.76(17)
C5 C4 C3 118.9(2)
C5 C4 H4 120.5
C3 C4 H4 120.5
N1 C5 C4 120.1(2)
N1 C5 H5 120.0
C4 C5 H5 120.0
C6 N2 C10 121.68(16)
C6 N2 H2A 122.6(12)
C10 N2 H2A 115.7(12)
N2 C6 C7 121.11(17)
N2 C6 H6 119.4
C7 C6 H6 119.4
C6 C7 C8 118.42(19)
C6 C7 H7 120.8
C8 C7 H7 120.8
C9 C8 C7 119.08(16)
C9 C8 C3 120.23(16)
C7 C8 C3 120.65(18)
C10 C9 C8 119.68(17)
C10 C9 H9 120.2
C8 C9 H9 120.2
N2 C10 C9 120.00(19)
N2 C10 H10 120.0
C9 C10 H10 120.0
O4 P1 O3 121.30(10)
O4 P1 O2 106.19(8)
O3 P1 O2 109.82(9)
O4 P1 O1 113.32(8)
O3 P1 O1 102.92(7)
O2 P1 O1 101.62(9)
C11 O1 P1 119.18(11)
C21 O2 P1 116.44(11)
C20 C11 O1 118.87(16)
C20 C11 C12 123.35(16)
O1 C11 C12 117.76(15)
C13 C12 C11 119.24(16)
C13 C12 H12 120.4
C11 C12 H12 120.4
C12 C13 C14 120.82(17)
C12 C13 H13 119.6
C14 C13 H13 119.6
C13 C14 C15 120.96(17)
C13 C14 C19 119.53(16)
C15 C14 C19 119.50(16)
C16 C15 C14 120.79(18)
C16 C15 H15 119.6
C14 C15 H15 119.6
C15 C16 C17 119.87(17)
C15 C16 H16 120.1
C17 C16 H16 120.1
C18 C17 C16 120.95(18)
C18 C17 H17 119.5
C16 C17 H17 119.5
C17 C18 C19 121.15(18)
C17 C18 H18 119.4
C19 C18 H18 119.4
C18 C19 C14 117.70(15)
C18 C19 C20 122.79(16)
C14 C19 C20 119.48(15)
C11 C20 C19 117.50(16)
C11 C20 C30 119.31(15)
C19 C20 C30 123.11(15)
C30 C21 C22 123.55(16)
C30 C21 O2 119.11(15)
C22 C21 O2 117.33(16)
C23 C22 C21 119.38(18)
C23 C22 H22 120.3
C21 C22 H22 120.3
C22 C23 C24 120.71(17)
C22 C23 H23 119.6
C24 C23 H23 119.6
C23 C24 C25 121.97(17)
C23 C24 C29 119.58(16)
C25 C24 C29 118.42(18)
C26 C25 C24 121.57(19)
C26 C25 H25 119.2
C24 C25 H25 119.2
C25 C26 C27 119.84(18)
C25 C26 H26 120.1
C27 C26 H26 120.1
C28 C27 C26 120.7(2)
C28 C27 H27 119.6
C26 C27 H27 119.6
C27 C28 C29 121.12(19)
C27 C28 H28 119.4
C29 C28 H28 119.4
C28 C29 C24 118.29(16)
C28 C29 C30 122.56(16)
C24 C29 C30 119.04(17)
C21 C30 C29 117.53(16)
C21 C30 C20 119.81(15)
C29 C30 C20 122.58(16)
O7 P2 O8 120.90(7)
O7 P2 O6 105.90(9)
O8 P2 O6 111.51(8)
O7 P2 O5 111.78(7)
O8 P2 O5 103.47(10)
O6 P2 O5 101.72(8)
C31 O5 P2 117.25(12)
C41 O6 P2 116.74(11)
C40 C31 O5 119.37(14)
C40 C31 C32 123.44(16)
O5 C31 C32 117.16(15)
C33 C32 C31 119.05(18)
C33 C32 H32 120.5
C31 C32 H32 120.5
C32 C33 C34 120.88(16)
C32 C33 H33 119.6
C34 C33 H33 119.6
C33 C34 C35 121.26(18)
C33 C34 C39 120.00(16)
C35 C34 C39 118.73(19)
C36 C35 C34 121.2(2)
C36 C35 H35 119.4
C34 C35 H35 119.4
C35 C36 C37 120.90(19)
C35 C36 H36 119.5
C37 C36 H36 119.5
C38 C37 C36 120.0(2)
C38 C37 H37 120.0
C36 C37 H37 120.0
C37 C38 C39 120.85(19)
C37 C38 H38 119.6
C39 C38 H38 119.6
C38 C39 C34 118.36(16)
C38 C39 C40 122.78(16)
C34 C39 C40 118.83(16)
C31 C40 C39 117.67(14)
C31 C40 C50 119.13(15)
C39 C40 C50 123.11(15)
C50 C41 C42 123.36(16)
C50 C41 O6 118.86(14)
C42 C41 O6 117.78(15)
C43 C42 C41 118.97(17)
C43 C42 H42 120.5
C41 C42 H42 120.5
C42 C43 C44 121.15(16)
C42 C43 H43 119.4
C44 C43 H43 119.4
C43 C44 C45 121.38(16)
C43 C44 C49 119.55(16)
C45 C44 C49 119.04(17)
C46 C45 C44 121.17(17)
C46 C45 H45 119.4
C44 C45 H45 119.4
C45 C46 C47 119.99(18)
C45 C46 H46 120.0
C47 C46 H46 120.0
C48 C47 C46 120.66(18)
C48 C47 H47 119.7
C46 C47 H47 119.7
C47 C48 C49 121.24(17)
C47 C48 H48 119.4
C49 C48 H48 119.4
C48 C49 C44 117.90(16)
C48 C49 C50 123.03(15)
C44 C49 C50 118.98(15)
C41 C50 C49 117.73(14)
C41 C50 C40 119.07(15)
C49 C50 C40 123.04(14)
H9A O9 H9B 100(2)
H10A O10 H10B 104(2)
H11A O11 H11B 126.1

loop_
_geom_bond_atom_site_label_1
_geom_bond_atom_site_label_2
_geom_bond_distance
N1 C5 1.327(3)
N1 C1 1.332(3)
N1 H1A 0.95(2)
C1 C2 1.370(3)
C1 H1 0.9400
C2 C3 1.397(3)
C2 H2 0.9400
C3 C4 1.392(3)
C3 C8 1.485(3)
C4 C5 1.387(3)
C4 H4 0.9400
C5 H5 0.9400
N2 C6 1.341(3)
N2 C10 1.344(2)
N2 H2A 0.99(2)
C6 C7 1.376(3)
C6 H6 0.9400
C7 C8 1.403(2)
C7 H7 0.9400
C8 C9 1.395(3)
C9 C10 1.375(3)
C9 H9 0.9400
C10 H10 0.9400
P1 O4 1.4692(16)
P1 O3 1.4961(16)
P1 O2 1.6283(17)
P1 O1 1.6359(18)
O1 C11 1.406(2)
O2 C21 1.410(2)
C11 C20 1.384(2)
C11 C12 1.411(3)
C12 C13 1.365(3)
C12 H12 0.9400
C13 C14 1.417(3)
C13 H13 0.9400
C14 C15 1.421(3)
C14 C19 1.435(2)
C15 C16 1.371(3)
C15 H15 0.9400
C16 C17 1.411(3)
C16 H16 0.9400
C17 C18 1.366(3)
C17 H17 0.9400
C18 C19 1.425(3)
C18 H18 0.9400
C19 C20 1.435(2)
C20 C30 1.501(2)
C21 C30 1.382(3)
C21 C22 1.408(3)
C22 C23 1.366(3)
C22 H22 0.9400
C23 C24 1.424(3)
C23 H23 0.9400
C24 C25 1.426(3)
C24 C29 1.438(3)
C25 C26 1.366(3)
C25 H25 0.9400
C26 C27 1.411(3)
C26 H26 0.9400
C27 C28 1.371(3)
C27 H27 0.9400
C28 C29 1.423(3)
C28 H28 0.9400
C29 C30 1.446(2)
P2 O7 1.4764(17)
P2 O8 1.4890(16)
P2 O6 1.6313(17)
P2 O5 1.6351(16)
O5 C31 1.400(2)
O6 C41 1.407(2)
C31 C40 1.385(2)
C31 C32 1.405(2)
C32 C33 1.364(3)
C32 H32 0.9400
C33 C34 1.417(3)
C33 H33 0.9400
C34 C35 1.423(3)
C34 C39 1.428(3)
C35 C36 1.353(3)
C35 H35 0.9400
C36 C37 1.406(3)
C36 H36 0.9400
C37 C38 1.378(3)
C37 H37 0.9400
C38 C39 1.426(3)
C38 H38 0.9400
C39 C40 1.441(2)
C40 C50 1.499(2)
C41 C50 1.383(2)
C41 C42 1.405(2)
C42 C43 1.361(3)
C42 H42 0.9400
C43 C44 1.420(3)
C43 H43 0.9400
C44 C45 1.426(3)
C44 C49 1.428(2)
C45 C46 1.365(3)
C45 H45 0.9400
C46 C47 1.404(3)
C46 H46 0.9400
C47 C48 1.372(3)
C47 H47 0.9400
C48 C49 1.424(2)
C48 H48 0.9400
C49 C50 1.440(2)
O9 H9A 0.92(3)
O9 H9B 0.88(2)
O10 H10A 0.99(3)
O10 H10B 1.03(3)
O11 H11A 0.7993
O11 H11B 0.8523

loop_
_geom_hbond_atom_site_label_D
_geom_hbond_atom_site_label_H
_geom_hbond_atom_site_label_A
_geom_hbond_distance_DH
_geom_hbond_distance_HA
_geom_hbond_distance_DA
_geom_hbond_angle_DHA
_geom_hbond_site_symmetry_A
N1 H1A O8 0.95(2) 1.74(2) 2.686(3) 179(2) .
N2 H2A O3 0.99(2) 1.62(2) 2.606(3) 173.1(19) .
O9 H9A O7 0.92(3) 1.92(3) 2.801(3) 160(2) .
O9 H9B O8 0.88(2) 1.97(3) 2.786(3) 154(2) 3_666
O10 H10A O9 0.99(3) 1.98(3) 2.942(3) 166(2) 2_545
O10 H10B O3 1.03(3) 1.84(3) 2.864(3) 175(2) .
O11 H11A O4 0.80 2.02 2.798(3) 163.7 .
O11 H11B O4 0.85 1.94 2.789(4) 179.6 3_455
